data_2229852
loop_
_publ_author_name
'Din\,cer, Sebla'
'G\"on\"ulalan, Gonca'
'Tercan, Bar\?i\,s'
'H\"okelek, Tuncer'

_publ_section_title
;
 2-Methyl-5,6-dinitrobenzimidazolium chloride
;
_journal_coeditor_code SU2261
_journal_issue 4
_journal_name_full 'Acta Crystallographica Section E'
_journal_page_first o806
_journal_page_last o807
_journal_paper_doi 10.1107/S1600536811008105
_journal_volume 67
_journal_year 2011
_chemical_formula_iupac 'C8 H7 N4 O4 +, Cl -'
_chemical_formula_moiety 'C8 H7 N4 O4 +, Cl -'
_chemical_formula_sum 'C8 H7 Cl N4 O4'
_chemical_formula_weight 258.63
_chemical_name_systematic
;
2-Methyl-5,6-dinitrobenzimidazolium chloride
;
_space_group_IT_number 20
_symmetry_cell_setting orthorhombic
_symmetry_space_group_name_Hall 'C 2c 2'
_symmetry_space_group_name_H-M 'C 2 2 21'
_atom_sites_solution_hydrogens geom
_atom_sites_solution_primary direct
_atom_sites_solution_secondary difmap
_audit_creation_method SHELXL-97
_cell_angle_alpha 90.00
_cell_angle_beta 90.00
_cell_angle_gamma 90.00
_cell_formula_units_Z 4
_cell_length_a 4.94530(10)
_cell_length_b 20.4691(4)
_cell_length_c 10.4543(3)
_cell_measurement_reflns_used 2425
_cell_measurement_temperature 100(2)
_cell_measurement_theta_max 28.23
_cell_measurement_theta_min 2.79
_cell_volume 1058.25(4)
_computing_cell_refinement 'SAINT (Bruker, 2007)'
_computing_data_collection 'APEX2 (Bruker, 2007)'
_computing_data_reduction 'SAINT (Bruker, 2007)'
_computing_molecular_graphics 'ORTEP-3 for Windows (Farrugia, 1997) and Mercury (Macrae <i>et al.</i>, 2006)'
_computing_publication_material 'WinGX (Farrugia, 1999)'
_computing_structure_refinement 'SHELXL97 (Sheldrick, 2008)'
_computing_structure_solution 'SHELXS97 (Sheldrick, 2008)'
_diffrn_ambient_temperature 100(2)
_diffrn_measured_fraction_theta_full 0.992
_diffrn_measured_fraction_theta_max 0.992
_diffrn_measurement_device_type 'Bruker Kappa APEXII CCD area-detector'
_diffrn_measurement_method '\f and \w'
_diffrn_radiation_monochromator graphite
_diffrn_radiation_source 'fine-focus sealed tube'
_diffrn_radiation_type MoK\a
_diffrn_radiation_wavelength 0.71073
_diffrn_reflns_av_R_equivalents 0.0157
_diffrn_reflns_av_sigmaI/netI 0.0199
_diffrn_reflns_limit_h_max 6
_diffrn_reflns_limit_h_min -6
_diffrn_reflns_limit_k_max 26
_diffrn_reflns_limit_k_min -20
_diffrn_reflns_limit_l_max 13
_diffrn_reflns_limit_l_min -13
_diffrn_reflns_number 3043
_diffrn_reflns_theta_full 28.28
_diffrn_reflns_theta_max 28.28
_diffrn_reflns_theta_min 1.99
_exptl_absorpt_coefficient_mu 0.371
_exptl_absorpt_correction_T_max 0.9294
_exptl_absorpt_correction_T_min 0.8477
_exptl_absorpt_correction_type multi-scan
_exptl_absorpt_process_details '(SADABS; Bruker, 2001)'
_exptl_crystal_colour yellow
_exptl_crystal_density_diffrn 1.623
_exptl_crystal_density_method 'not measured'
_exptl_crystal_description block
_exptl_crystal_F_000 528
_exptl_crystal_size_max 0.46
_exptl_crystal_size_mid 0.40
_exptl_crystal_size_min 0.20
_refine_diff_density_max 0.268
_refine_diff_density_min -0.161
_refine_ls_abs_structure_details 'Flack (1983), 517 Friedel pairs'
_refine_ls_abs_structure_Flack 0.10(6)
_refine_ls_extinction_method none
_refine_ls_goodness_of_fit_ref 1.106
_refine_ls_hydrogen_treatment mixed
_refine_ls_matrix_type full
_refine_ls_number_parameters 83
_refine_ls_number_reflns 1302
_refine_ls_number_restraints 0
_refine_ls_restrained_S_all 1.106
_refine_ls_R_factor_all 0.0252
_refine_ls_R_factor_gt 0.0242
_refine_ls_shift/su_max 0.000
_refine_ls_shift/su_mean 0.000
_refine_ls_structure_factor_coef Fsqd
_refine_ls_weighting_details 'calc w=1/[\s^2^(Fo^2^)+(0.0335P)^2^+0.4282P] where P=(Fo^2^+2Fc^2^)/3'
_refine_ls_weighting_scheme calc
_refine_ls_wR_factor_gt 0.0614
_refine_ls_wR_factor_ref 0.0620
_reflns_number_gt 1264
_reflns_number_total 1302
_reflns_threshold_expression I>2\s(I)
_cod_data_source_file su2261.cif
_cod_data_source_block I
_cod_database_code 2229852
_cod_database_fobs_code 2229852

loop_
_symmetry_equiv_pos_as_xyz
'x, y, z'
'-x, -y, z+1/2'
'x, -y, -z'
'-x, y, -z+1/2'
'x+1/2, y+1/2, z'
'-x+1/2, -y+1/2, z+1/2'
'x+1/2, -y+1/2, -z'
'-x+1/2, y+1/2, -z+1/2'

loop_
_atom_site_type_symbol
_atom_site_label
_atom_site_fract_x
_atom_site_fract_y
_atom_site_fract_z
_atom_site_U_iso_or_equiv
_atom_site_adp_type
_atom_site_calc_flag
_atom_site_refinement_flags
_atom_site_occupancy
_atom_site_disorder_assembly
_atom_site_disorder_group
Cl Cl1 0.38240(8) 0.0000 0.5000 0.02165(12) Uani d S 1 . .
O O1 0.9799(2) 0.31462(5) 0.62135(10) 0.0235(2) Uani d . 1 . .
O O2 0.5726(2) 0.27552(5) 0.60594(10) 0.0234(2) Uani d . 1 . .
N N1 0.8093(2) 0.27227(6) 0.64031(11) 0.0174(2) Uani d . 1 . .
N N2 0.8329(2) 0.03251(5) 0.68250(10) 0.0133(2) Uani d . 1 . .
H H2A 0.712(4) 0.0200(10) 0.628(2) 0.035(6) Uiso d . 1 . .
C C1 0.8975(3) 0.21173(6) 0.70323(11) 0.0143(2) Uani d . 1 . .
C C2 0.7865(3) 0.15455(7) 0.65679(12) 0.0146(3) Uani d . 1 . .
H H2 0.6486 0.1545 0.5963 0.018 Uiso calc R 1 . .
C C3 0.8933(3) 0.09724(6) 0.70596(11) 0.0124(2) Uani d . 1 . .
C C4 1.0000 -0.00475(10) 0.7500 0.0143(3) Uani d S 1 . .
C C5 1.0000 -0.07722(10) 0.7500 0.0207(4) Uani d S 1 . .
H H5A 0.8609 -0.0929 0.6937 0.031 Uiso calc PR 0.50 . .
H H5B 0.9666 -0.0929 0.8351 0.031 Uiso calc PR 0.50 . .
H H5C 1.1726 -0.0929 0.7211 0.031 Uiso calc PR 0.50 . .

loop_
_atom_site_aniso_label
_atom_site_aniso_U_11
_atom_site_aniso_U_22
_atom_site_aniso_U_33
_atom_site_aniso_U_12
_atom_site_aniso_U_13
_atom_site_aniso_U_23
Cl1 0.01317(19) 0.0379(3) 0.01385(18) 0.000 0.000 -0.00422(19)
O1 0.0284(5) 0.0159(5) 0.0261(5) -0.0007(4) 0.0058(4) 0.0042(4)
O2 0.0231(5) 0.0213(5) 0.0259(5) 0.0069(4) -0.0046(4) 0.0017(4)
N1 0.0222(6) 0.0145(5) 0.0156(5) 0.0036(5) 0.0015(4) 0.0010(4)
N2 0.0137(5) 0.0129(5) 0.0133(5) -0.0011(4) 0.0006(4) -0.0010(4)
C1 0.0145(6) 0.0127(6) 0.0157(5) 0.0026(5) 0.0030(5) 0.0019(4)
C2 0.0133(5) 0.0169(6) 0.0137(5) 0.0015(5) 0.0000(4) 0.0009(5)
C3 0.0129(5) 0.0125(6) 0.0117(5) -0.0009(5) 0.0026(5) -0.0007(4)
C4 0.0145(7) 0.0154(9) 0.0131(7) 0.000 0.0035(6) 0.000
C5 0.0250(10) 0.0110(9) 0.0261(10) 0.000 0.0025(8) 0.000

loop_
_atom_type_symbol
_atom_type_description
_atom_type_scat_dispersion_real
_atom_type_scat_dispersion_imag
_atom_type_scat_source
C C 0.0033 0.0016 'International Tables Vol C Tables 4.2.6.8 and 6.1.1.4'
H H 0.0000 0.0000 'International Tables Vol C Tables 4.2.6.8 and 6.1.1.4'
N N 0.0061 0.0033 'International Tables Vol C Tables 4.2.6.8 and 6.1.1.4'
O O 0.0106 0.0060 'International Tables Vol C Tables 4.2.6.8 and 6.1.1.4'
Cl Cl 0.1484 0.1585 'International Tables Vol C Tables 4.2.6.8 and 6.1.1.4'

loop_
_geom_angle_atom_site_label_1
_geom_angle_atom_site_label_2
_geom_angle_atom_site_label_3
_geom_angle_site_symmetry_1
_geom_angle_site_symmetry_3
_geom_angle
_geom_angle_publ_flag
O1 N1 O2 . . 124.84(12) ?
O1 N1 C1 . . 117.67(11) ?
O2 N1 C1 . . 117.41(11) ?
C3 N2 H2A . . 123.5(14) ?
C4 N2 C3 . . 108.82(12) ?
C4 N2 H2A . . 127.6(14) ?
C1 C1 N1 4_756 . 121.63(7) ?
C2 C1 N1 . . 116.07(11) ?
C2 C1 C1 . 4_756 122.02(8) ?
C1 C2 C3 . . 115.83(12) ?
C1 C2 H2 . . 122.1 ?
C3 C2 H2 . . 122.1 ?
N2 C3 C2 . . 131.66(12) ?
N2 C3 C3 . 4_756 106.24(7) ?
C2 C3 C3 . 4_756 122.08(8) ?
N2 C4 N2 4_756 . 109.87(17) ?
N2 C4 C5 4_756 . 125.07(9) ?
N2 C4 C5 . . 125.07(9) ?
C4 C5 H5A . . 109.5 ?
C4 C5 H5B . . 109.5 ?
C4 C5 H5C . . 109.5 ?
H5A C5 H5B . . 109.5 ?
H5A C5 H5C . . 109.5 ?
H5B C5 H5C . . 109.5 ?

loop_
_geom_bond_atom_site_label_1
_geom_bond_atom_site_label_2
_geom_bond_site_symmetry_2
_geom_bond_distance
_geom_bond_publ_flag
N1 O1 . 1.2259(16) ?
N1 O2 . 1.2260(16) ?
N1 C1 . 1.4692(17) ?
N2 C3 . 1.3801(16) ?
N2 H2A . 0.86(2) ?
C1 C1 4_756 1.409(3) ?
C2 C1 . 1.3808(18) ?
C2 C3 . 1.3855(18) ?
C2 H2 . 0.9300 ?
C3 C3 4_756 1.401(3) ?
C4 N2 . 1.3275(16) ?
C4 N2 4_756 1.3275(16) ?
C4 C5 . 1.483(3) ?
C5 H5A . 0.9600 ?
C5 H5B . 0.9600 ?
C5 H5C . 0.9600 ?

loop_
_geom_hbond_atom_site_label_D
_geom_hbond_atom_site_label_H
_geom_hbond_atom_site_label_A
_geom_hbond_site_symmetry_A
_geom_hbond_distance_DH
_geom_hbond_distance_HA
_geom_hbond_distance_DA
_geom_hbond_angle_DHA
_geom_hbond_publ_flag
N2 H2A Cl1 . 0.86(2) 2.15(2) 3.0080(10) 172.5(18) yes
C2 H2 O1 7_456 0.93 2.51 3.339(2) 149.5 yes

loop_
_geom_torsion_atom_site_label_1
_geom_torsion_atom_site_label_2
_geom_torsion_atom_site_label_3
_geom_torsion_atom_site_label_4
_geom_torsion_site_symmetry_1
_geom_torsion_site_symmetry_2
_geom_torsion_site_symmetry_3
_geom_torsion_site_symmetry_4
_geom_torsion
_geom_torsion_publ_flag
O1 N1 C1 C1 . . . 4_756 33.8(2) ?
O1 N1 C1 C2 . . . . -140.30(13) ?
O2 N1 C1 C1 . . . 4_756 -149.18(15) ?
O2 N1 C1 C2 . . . . 36.76(17) ?
C4 N2 C3 C2 . . . . 177.52(13) ?
C4 N2 C3 C3 . . . 4_756 -0.81(16) ?
C3 C2 C1 N1 . . . . 172.73(11) ?
C3 C2 C1 C1 . . . 4_756 -1.3(2) ?
C1 C2 C3 N2 . . . . 179.82(13) ?
C1 C2 C3 C3 . . . 4_756 -2.1(2) ?
N2 C4 N2 C3 4_756 . . . 0.32(6) ?
C5 C4 N2 C3 . . . . -179.68(6) ?
